data_2006752
loop_
_publ_author_name
'Soma, Takayoshi'
'Iwamoto, Toschitake'

_publ_contact_author
;
Dr Takayoshi Soma
Department of Chemistry
School of Science
Kitasato University
Sagamihara
Kanagawa 228
Japan
;
_publ_section_title
;
 Doubly Interpenetrating Three-Dimensional Framework Structure of
 <i>trans</i>-[Cd(dppn)~2~{Ag(CN)~2~}~2~]~<i>n~</i> [dppn =
 1,3-Di(4-pyridyl)propane]
;
_journal_issue 12
_journal_name_full 'Acta Crystallographica Section C'
_journal_page_first 1819
_journal_page_last 1821
_journal_paper_doi 10.1107/S0108270197010196
_journal_volume 53
_journal_year 1997
_chemical_formula_iupac '[Ag2 Cd (C N)4 (C13 H14 N2)2]n'
_chemical_formula_moiety '[(Cd 2+)(C13 H14 N2)2,(C2 N2 Ag -)2]n'
_chemical_formula_sum 'C30 H28 Ag2 Cd N8'
_chemical_formula_weight 828.57
_chemical_name_systematic
; catena-poly[cadmium(II)-[bis-\m-(1,3-di-(4-pyridyl)propane-N:N')
-\m-cyano-C,N-silver(I)-\m-cyano-C,N]]
;
_space_group_IT_number 15
_symmetry_cell_setting monoclinic
_symmetry_space_group_name_Hall '-C 2yc'
_symmetry_space_group_name_H-M 'C 1 2/c 1'
_cell_angle_alpha 90
_cell_angle_beta 130.134(8)
_cell_angle_gamma 90
_cell_formula_units_Z 4
_cell_length_a 18.676(5)
_cell_length_b 12.553(4)
_cell_length_c 16.657(3)
_cell_measurement_reflns_used 25
_cell_measurement_temperature 293
_cell_measurement_theta_max 21.65
_cell_measurement_theta_min 17.89
_cell_volume 2985.6(14)
_computing_cell_refinement '      MSC/AFC Diffractometer Control Software'
_computing_data_collection
;MSC/AFC Diffractometer Control Software (Molecular Structure Corporation,
 1988)
;
_computing_data_reduction SHELX76
_computing_molecular_graphics ORTEPII
_computing_structure_refinement SHELX76
_computing_structure_solution 'SHELXS86 (Sheldrick, 1985)'
_diffrn_measurement_device 'RIGAKU AFC5S diffractometer'
_diffrn_measurement_method \w/2\q
_diffrn_radiation_type 'Mo K\a'
_diffrn_radiation_wavelength 0.71069
_diffrn_reflns_av_R_equivalents 0.007
_diffrn_reflns_limit_h_max 26
_diffrn_reflns_limit_h_min 0
_diffrn_reflns_limit_k_max 17
_diffrn_reflns_limit_k_min 0
_diffrn_reflns_limit_l_max 17
_diffrn_reflns_limit_l_min -23
_diffrn_reflns_number 4752
_diffrn_reflns_theta_max 29.97
_diffrn_reflns_theta_min 2.07
_diffrn_standards_decay_% 0
_diffrn_standards_interval_count 150
_diffrn_standards_number 3
_exptl_absorpt_coefficient_mu 2.02
_exptl_absorpt_correction_T_max 0.665
_exptl_absorpt_correction_T_min 0.621
_exptl_absorpt_correction_type psi-scan
_exptl_absorpt_process_details '(North, Phillips & Mathews, 1968)'
_exptl_crystal_colour colourless
_exptl_crystal_density_diffrn 1.84
_exptl_crystal_density_meas 1.830(10)
_exptl_crystal_density_method 'flotation in mesitylene--bromoform'
_exptl_crystal_description prism
_exptl_crystal_size_max 0.25
_exptl_crystal_size_mid 0.25
_exptl_crystal_size_min 0.20
_refine_diff_density_max 0.57
_refine_diff_density_min -0.57
_refine_ls_extinction_coef 0.00089(6)
_refine_ls_extinction_method 'SHELX76 (Sheldrick, 1976)'
_refine_ls_goodness_of_fit_obs 0.930
_refine_ls_hydrogen_treatment noref
_refine_ls_number_parameters 188
_refine_ls_number_reflns 2812
_refine_ls_R_factor_obs .0574
_refine_ls_shift/esd_max 0.004
_refine_ls_structure_factor_coef F
_refine_ls_weighting_details 'w = 1/[\s^2^(Fo)+0.001Fo^2^]'
_refine_ls_weighting_scheme calc
_refine_ls_wR_factor_obs .0488
_reflns_number_observed 2812
_reflns_number_total 3782
_reflns_observed_criterion F>4\s(F)
_cod_data_source_file av1010.cif
_cod_data_source_block dppn
_cod_depositor_comments
;
The following automatic conversions were performed:

'_refine_ls_weighting_scheme' value 'calc w =
1/[\s^2^(Fo)+0.001Fo^2^]' was changed to 'calc'. New tag
'_refine_ls_weighting_details' was created. The value of the new tag
was set to 'w = 1/[\s^2^(Fo)+0.001Fo^2^]'.

Automatic conversion script
Id: cif_fix_values 3143 2015-03-26 13:38:13Z robertas 
;
_cod_original_cell_volume 2985.0(10)
_cod_original_sg_symbol_H-M 'C 2/c'
_cod_original_formula_sum 'C30 H28 Ag2 Cd1 N8'
_cod_database_code 2006752

loop_
_symmetry_equiv_pos_as_xyz
x,y,z
-x,y,-z+1/2
-x,-y,-z
x,-y,z+1/2
x+1/2,y+1/2,z
-x+1/2,y+1/2,-z+1/2
-x+1/2,-y+1/2,-z
x+1/2,-y+1/2,z+1/2

loop_
_atom_site_aniso_label
_atom_site_aniso_U_11
_atom_site_aniso_U_22
_atom_site_aniso_U_33
_atom_site_aniso_U_12
_atom_site_aniso_U_13
_atom_site_aniso_U_23
Cd .0338(3) .0272(3) .0306(3) -.0003(2) .0239(3) -.0005(2)
Ag .0534(3) .0371(3) .0414(3) -.0050(2) .0343(3) .0044(2)
N1 .044(3) .045(3) .048(3) -.003(2) .035(3) .002(2)
C1 .045(3) .035(3) .042(3) .003(3) .030(3) .007(3)
N2 .044(3) .039(3) .034(3) .005(2) .024(2) .007(2)
C2 .040(3) .038(3) .033(3) -.003(3) .024(3) -.001(2)
N11 .034(3) .032(2) .034(2) .002(2) .023(2) .004(2)
C12 .037(3) .038(3) .037(3) .006(3) .019(3) .000(3)
C13 .044(4) .037(3) .043(4) .003(3) .020(3) -.002(3)
C14 .037(3) .036(3) .046(3) .002(2) .029(3) .003(3)
C15 .044(4) .049(4) .046(4) -.005(3) .033(3) -.007(3)
C16 .036(3) .045(3) .042(3) .001(3) .025(3) .000(3)
C31 .039(3) .048(4) .059(4) .016(3) .034(3) .016(3)
C32 .037(4) .055(4) .054(4) .005(3) .029(3) .012(3)
C33 .041(4) .045(4) .050(4) .002(3) .019(3) .007(3)
N21 .048(3) .051(3) .047(3) .003(3) .032(3) -.006(3)
C22 .052(4) .058(4) .050(4) .013(3) .036(4) .005(3)
C23 .037(3) .058(4) .046(4) .001(3) .026(3) -.001(3)
C24 .048(4) .031(3) .041(3) .008(3) .026(3) .009(3)
C25 .050(4) .038(3) .051(4) .004(3) .034(3) .000(3)
C26 .051(4) .048(4) .051(4) .002(3) .036(4) -.003(3)

loop_
_atom_site_label
_atom_site_fract_x
_atom_site_fract_y
_atom_site_fract_z
_atom_site_U_iso_or_equiv
_atom_site_thermal_displace_type
_atom_site_calc_flag
_atom_site_calc_attached_atom
Cd .25 .25 0 .0282(3) Uani d ?
Ag .12826(4) .02181(4) .18123(4) .0412(3) Uani d ?
N1 .2109(4) .1454(4) .0837(4) .042(3) Uani d ?
C1 .1827(5) .1017(5) .1187(5) .039(4) Uani d ?
N2 .1514(4) -.1450(4) .3444(4) .039(3) Uani d ?
C2 .1373(4) -.0845(5) .2853(5) .037(3) Uani d ?
N11 .1233(3) .3621(4) -.0549(4) .032(3) Uani d ?
C12 .1370(4) .4618(5) -.0186(5) .041(4) Uani d ?
C13 .0632(5) .5319(5) -.0568(5) .047(4) Uani d ?
C14 -.0288(4) .5016(5) -.1392(5) .038(4) Uani d ?
C15 -.0419(5) .3965(6) -.1757(5) .043(4) Uani d ?
C16 .0343(4) .3302(5) -.1318(5) .041(4) Uani d ?
C31 -.1088(5) .5779(6) -.1891(6) .047(4) Uani d ?
C32 -.1124(5) .6532(6) -.2625(6) .049(4) Uani d ?
C33 -.1924(5) .7362(6) -.3140(6) .053(4) Uani d ?
N21 -.4722(4) .6148(5) -.5634(5) .047(4) Uani d ?
C22 -.4005(5) .5988(6) -.5637(6) .051(5) Uani d ?
C23 -.3107(5) .6349(6) -.4866(6) .048(4) Uani d ?
C24 -.2896(5) .6923(5) -.4011(5) .041(4) Uani d ?
C25 -.3637(5) .7082(5) -.4016(6) .045(4) Uani d ?
C26 -.4511(5) .6697(6) -.4819(6) .048(4) Uani d ?
H12 .20722 .49059 .04259 .076 Uiso calc C12
H13 .07732 .61018 -.02256 .076 Uiso calc C13
H15 -.11172 .36736 -.23819 .076 Uiso calc C15
H16 .02394 .24908 -.15900 .076 Uiso calc C16
H22 -.41227 .55537 -.62732 .076 Uiso calc N22
H23 -.25701 .61916 -.49180 .076 Uiso calc N23
H25 -.35245 .75121 -.33812 .076 Uiso calc C25
H26 -.50821 .68311 -.48185 .076 Uiso calc C26
H311 -.16901 .53737 -.23012 .076 Uiso calc C31
H312 -.10112 .62068 -.13333 .076 Uiso calc C31
H321 -.05201 .69314 -.22272 .076 Uiso calc N32
H322 -.12251 .61153 -.32027 .076 Uiso calc N32
H331 -.17772 .79411 -.34263 .076 Uiso calc N33
H332 -.19032 .76560 -.25671 .076 Uiso calc N33

loop_
_atom_type_symbol
_atom_type_scat_source
C 'SHELX76 (Sheldrick, 1976)'
H 'SHELX76 (Sheldrick, 1976)'
Ag 'International Tables for X-ray Crystallography (Vol. IV)'
Cd 'International Tables for X-ray Crystallography (Vol. IV)'
N 'SHELX76 (Sheldrick, 1976)'

loop_
_geom_angle_atom_site_label_1
_geom_angle_atom_site_label_2
_geom_angle_atom_site_label_3
_geom_angle_site_symmetry_1
_geom_angle_site_symmetry_3
_geom_angle
_geom_angle_publ_flag
N1 Cd N11 . . 86.9(2) yes
N1 Cd N2 . 4_554 91.1(2) yes
N11 Cd N2 . 4_554 91.7(2) yes
C1 Ag C2 . . 153.5(3) yes
C1 Ag N21 . 6_444 94.5(3) yes
C2 Ag N21 . 6_444 111.9(3) yes
Cd N1 C1 . . 172.0(5) yes
Ag C1 N1 . . 179.0(5) yes
Ag C2 N2 . . 172.3(8) yes
Cd N11 C12 . . 121.8(4) yes
Cd N11 C16 . . 120.2(5) yes
C12 N11 C16 . . 117.7(6) yes
N11 C12 C13 . . 122.6(5) yes
C12 C13 C14 . . 120.3(6) yes
C13 C14 C15 . . 116.3(6) yes
C13 C14 C31 . . 121.8(6) yes
C15 C14 C31 . . 121.8(5) yes
C14 C15 C16 . . 120.2(6) yes
N11 C16 C15 . . 122.8(6) yes
Ag N21 C22 6_454 . 125.3(5) yes
Ag N21 C26 6_454 . 117.8(2) yes
C22 N21 C26 . . 115.8(6) yes
N21 C22 C23 . . 124.0(9) yes
C22 C23 C24 . . 119.6(10) yes
C33 C24 C23 . . 122.5(9) yes
C33 C24 C25 . . 121.6(8) yes
C23 C24 C25 . . 116.0(6) yes
C24 C25 C26 . . 120.6(9) yes
N21 C26 C25 . . 124.1(10) yes
C14 C31 C32 . . 110.9(9) yes
C31 C32 C33 . . 113.1(9) yes
C32 C33 C24 . . 114.6(6) yes
N11 C12 H12 . . 120.0 no
C12 C13 H13 . . 120.0 no
C14 C15 H15 . . 120.0 no
C15 C16 H16 . . 120.0 no
N21 C22 H22 . . 120.0 no
C22 C23 H23 . . 120.0 no
C24 C25 H25 . . 120.0 no
C25 C26 H26 . . 120.0 no
C14 C31 H311 . . 109.5 no
C14 C31 H312 . . 109.5 no
C31 C32 H321 . . 109.5 no
C31 C32 H322 . . 109.5 no
C24 C33 H331 . . 109.5 no
C24 C33 H332 . . 109.5 no

loop_
_geom_bond_atom_site_label_1
_geom_bond_atom_site_label_2
_geom_bond_site_symmetry_1
_geom_bond_site_symmetry_2
_geom_bond_distance
_geom_bond_publ_flag
Cd N1 . . 2.347(8) yes
Cd N2 . 4_554 2.386(5) yes
Cd N11 . . 2.372(6) yes
Ag C1 . . 2.119(10) yes
Ag C2 . . 2.107(8) yes
Ag N21 6_454 . 2.516(6) yes
N1 C1 . . 1.150(10) yes
N2 C2 . . 1.130(10) yes
N11 C12 . . 1.341(8) yes
N11 C16 . . 1.349(7) yes
C12 C13 . . 1.400(10) yes
C13 C14 . . 1.394(8) yes
C14 C15 . . 1.410(10) yes
C14 C31 . . 1.500(10) yes
C15 C16 . . 1.380(10) yes
N21 C22 . . 1.360(10) yes
N21 C26 . . 1.340(10) yes
C22 C23 . . 1.375(9) yes
C23 C24 . . 1.400(10) yes
C24 C33 . . 1.519(8) yes
C24 C25 . . 1.390(10) yes
C25 C26 . . 1.369(9) yes
C31 C32 . . 1.510(10) yes
C32 C33 . . 1.550(10) yes
C12 H12 . . 1.08 no
C13 H13 . . 1.08 no
C15 H15 . . 1.08 no
C16 H16 . . 1.08 no
C22 H22 . . 1.08 no
C23 H23 . . 1.08 no
C25 H25 . . 1.08 no
C26 H26 . . 1.08 no
C31 H311 . . 1.00 no
C31 H312 . . 1.00 no
C32 H321 . . 1.00 no
C32 H322 . . 1.00 no
C33 H331 . . 1.00 no
C33 H332 . . 1.00 no
